data_4331896
loop_
_publ_author_name
'Cissell, Julie A.'
'Vaid, Thomas P.'
'Rheingold, Arnold L.'

_publ_section_title
;
 Aluminum Tetraphenylporphyrin and Aluminum Phthalocyanine Neutral
 Radicals
;
_journal_issue 6
_journal_name_full 'Inorganic Chemistry'
_journal_page_first 2367
_journal_page_last 2369
_journal_paper_doi 10.1021/ic051794r
_journal_volume 45
_journal_year 2006
_chemical_formula_sum 'C60 H60 Al N4 O4'
_chemical_formula_weight 928.10
_chemical_name_systematic
; 

 ? 

;
_space_group_IT_number 2
_symmetry_cell_setting triclinic
_symmetry_space_group_name_Hall '-P 1'
_symmetry_space_group_name_H-M 'P -1'
_atom_sites_solution_hydrogens geom
_atom_sites_solution_primary direct
_atom_sites_solution_secondary difmap
_audit_creation_method SHELXL-97
_cell_angle_alpha 99.211(3)
_cell_angle_beta 105.117(3)
_cell_angle_gamma 99.864(3)
_cell_formula_units_Z 1
_cell_length_a 10.0334(19)
_cell_length_b 11.262(2)
_cell_length_c 11.698(2)
_cell_measurement_reflns_used 3394
_cell_measurement_temperature 218(2)
_cell_measurement_theta_max 28.19
_cell_measurement_theta_min 2.33
_cell_volume 1227.7(4)
_computing_cell_refinement 'Bruker SMART'
_computing_data_collection 'Bruker SMART'
_computing_data_reduction 'Bruker SAINT'
_computing_molecular_graphics 'Bruker SHELXTL'
_computing_publication_material 'Bruker SHELXTL'
_computing_structure_refinement 'SHELXL-97 (Sheldrick, 1997)'
_computing_structure_solution 'SHELXS-97 (Sheldrick, 1990)'
_diffrn_ambient_temperature 218(2)
_diffrn_measured_fraction_theta_full 0.819
_diffrn_measured_fraction_theta_max 0.819
_diffrn_measurement_device_type 'CCD area detector'
_diffrn_measurement_method 'phi and omega scans'
_diffrn_radiation_monochromator graphite
_diffrn_radiation_source 'fine-focus sealed tube'
_diffrn_radiation_type MoK\a
_diffrn_radiation_wavelength 0.71073
_diffrn_reflns_av_R_equivalents 0.0177
_diffrn_reflns_av_sigmaI/netI 0.0343
_diffrn_reflns_limit_h_max 12
_diffrn_reflns_limit_h_min -9
_diffrn_reflns_limit_k_max 13
_diffrn_reflns_limit_k_min -12
_diffrn_reflns_limit_l_max 14
_diffrn_reflns_limit_l_min -14
_diffrn_reflns_number 5744
_diffrn_reflns_theta_full 25.99
_diffrn_reflns_theta_max 25.99
_diffrn_reflns_theta_min 2.16
_exptl_absorpt_coefficient_mu 0.095
_exptl_absorpt_correction_T_max 0.9813
_exptl_absorpt_correction_T_min 0.9630
_exptl_absorpt_correction_type semi-empirical
_exptl_absorpt_process_details sadabs
_exptl_crystal_colour green?
_exptl_crystal_density_diffrn 1.255
_exptl_crystal_density_meas 0
_exptl_crystal_density_method 'not measured'
_exptl_crystal_description block
_exptl_crystal_F_000 493
_exptl_crystal_size_max 0.40
_exptl_crystal_size_mid 0.30
_exptl_crystal_size_min 0.20
_refine_diff_density_max 0.285
_refine_diff_density_min -0.252
_refine_diff_density_rms 0.052
_refine_ls_extinction_method none
_refine_ls_goodness_of_fit_ref 1.031
_refine_ls_hydrogen_treatment mixed
_refine_ls_matrix_type full
_refine_ls_number_parameters 268
_refine_ls_number_reflns 3962
_refine_ls_number_restraints 0
_refine_ls_restrained_S_all 1.031
_refine_ls_R_factor_all 0.0689
_refine_ls_R_factor_gt 0.0574
_refine_ls_shift/su_max 0.000
_refine_ls_shift/su_mean 0.000
_refine_ls_structure_factor_coef Fsqd
_refine_ls_weighting_details 'calc w=1/[\s^2^(Fo^2^)+(0.1200P)^2^+0.2000P] where P=(Fo^2^+2Fc^2^)/3'
_refine_ls_weighting_scheme calc
_refine_ls_wR_factor_gt 0.1712
_refine_ls_wR_factor_ref 0.1810
_reflns_number_gt 3143
_reflns_number_total 3962
_reflns_threshold_expression >2sigma(I)
_cod_data_source_file ic051794rsup2.cif
_cod_data_source_block vaid4
_cod_depositor_comments
;
The following automatic conversions were performed:

'_symmetry_cell_setting' value 'Triclinic' changed to 'triclinic'
according to /home/saulius/struct/CIF-dictionaries/cif_core.dic
dictionary named 'cif_core.dic' version 2.4.2 from 2011-04-26.

Automatic conversion script
Id: cif_fix_values 1891 2012-01-12 08:04:46Z andrius 
;
_cod_original_sg_symbol_H-M P-1
_cod_database_code 4331896

loop_
_symmetry_equiv_pos_as_xyz
'x, y, z'
'-x, -y, -z'

loop_
_atom_site_label
_atom_site_type_symbol
_atom_site_fract_x
_atom_site_fract_y
_atom_site_fract_z
_atom_site_U_iso_or_equiv
_atom_site_adp_type
_atom_site_occupancy
_atom_site_symmetry_multiplicity
_atom_site_calc_flag
_atom_site_refinement_flags
Al1 Al 0.5000 0.0000 0.0000 0.0326(3) Uani 1 2 d S
O1 O 0.45719(18) 0.15752(13) 0.07411(12) 0.0409(4) Uani 1 1 d .
N1 N 0.3898(2) 0.01581(15) -0.16291(14) 0.0335(5) Uani 1 1 d .
N2 N 0.3238(2) -0.09701(16) 0.01823(15) 0.0347(5) Uani 1 1 d .
C1 C 0.5764(3) 0.14864(19) -0.21660(18) 0.0372(6) Uani 1 1 d .
C2 C 0.4402(3) 0.08302(19) -0.23870(17) 0.0354(6) Uani 1 1 d .
C3 C 0.3260(3) 0.0793(2) -0.34329(19) 0.0433(6) Uani 1 1 d .
H3A H 0.3326 0.1173 -0.4081 0.052 Uiso 1 1 calc R
C4 C 0.2079(3) 0.0120(2) -0.33240(19) 0.0425(6) Uani 1 1 d .
H4A H 0.1168 -0.0058 -0.3879 0.051 Uiso 1 1 calc R
C5 C 0.2467(3) -0.02788(19) -0.21968(17) 0.0359(6) Uani 1 1 d .
C6 C 0.1513(3) -0.09521(19) -0.17521(18) 0.0367(6) Uani 1 1 d .
C7 C 0.1887(3) -0.12865(19) -0.06255(18) 0.0384(6) Uani 1 1 d .
C8 C 0.0942(3) -0.2029(2) -0.0183(2) 0.0468(6) Uani 1 1 d .
H8A H -0.0030 -0.2352 -0.0566 0.056 Uiso 1 1 calc R
C9 C 0.1713(3) -0.2188(2) 0.0910(2) 0.0483(7) Uani 1 1 d .
H9A H 0.1368 -0.2643 0.1420 0.058 Uiso 1 1 calc R
C10 C 0.3117(3) -0.1543(2) 0.11291(18) 0.0388(6) Uani 1 1 d .
C11 C 0.6095(3) 0.2201(2) -0.30686(18) 0.0380(6) Uani 1 1 d .
C12 C 0.6042(3) 0.3421(2) -0.2942(2) 0.0529(7) Uani 1 1 d .
H12A H 0.5775 0.3802 -0.2287 0.063 Uiso 1 1 calc R
C13 C 0.6371(4) 0.4106(2) -0.3750(2) 0.0589(8) Uani 1 1 d .
H13A H 0.6329 0.4943 -0.3642 0.071 Uiso 1 1 calc R
C14 C 0.6761(3) 0.3561(2) -0.4715(2) 0.0507(7) Uani 1 1 d .
H14A H 0.6985 0.4019 -0.5271 0.061 Uiso 1 1 calc R
C15 C 0.6817(4) 0.2357(3) -0.4852(2) 0.0589(8) Uani 1 1 d .
H15A H 0.7087 0.1982 -0.5508 0.071 Uiso 1 1 calc R
C16 C 0.6486(3) 0.1668(2) -0.4048(2) 0.0542(8) Uani 1 1 d .
H16A H 0.6525 0.0830 -0.4166 0.065 Uiso 1 1 calc R
C17 C -0.0011(3) -0.1343(2) -0.24893(19) 0.0375(6) Uani 1 1 d .
C18 C -0.1018(3) -0.0769(2) -0.2195(2) 0.0523(7) Uani 1 1 d .
H18A H -0.0743 -0.0111 -0.1516 0.063 Uiso 1 1 calc R
C19 C -0.2418(3) -0.1136(3) -0.2874(3) 0.0657(8) Uani 1 1 d .
H19A H -0.3088 -0.0728 -0.2658 0.079 Uiso 1 1 calc R
C20 C -0.2840(3) -0.2093(3) -0.3862(3) 0.0641(9) Uani 1 1 d .
H20A H -0.3799 -0.2347 -0.4322 0.077 Uiso 1 1 calc R
C21 C -0.1871(4) -0.2672(3) -0.4174(2) 0.0630(9) Uani 1 1 d .
H21A H -0.2165 -0.3332 -0.4853 0.076 Uiso 1 1 calc R
C22 C -0.0449(3) -0.2307(2) -0.3506(2) 0.0529(7) Uani 1 1 d .
H22A H 0.0216 -0.2709 -0.3740 0.064 Uiso 1 1 calc R
C23 C 0.5589(4) 0.2540(3) 0.1671(3) 0.0716(10) Uani 1 1 d .
H23A H 0.5810 0.2275 0.2444 0.086 Uiso 1 1 calc R
H23B H 0.6467 0.2741 0.1453 0.086 Uiso 1 1 calc R
C24 C 0.4976(4) 0.3600(3) 0.1778(4) 0.1053(15) Uani 1 1 d .
H24A H 0.5462 0.4246 0.1464 0.126 Uiso 1 1 calc R
H24B H 0.5080 0.3929 0.2632 0.126 Uiso 1 1 calc R
C25 C 0.3484(4) 0.3231(3) 0.1089(3) 0.0699(10) Uani 1 1 d .
H25A H 0.3207 0.3854 0.0635 0.084 Uiso 1 1 calc R
H25B H 0.2894 0.3123 0.1629 0.084 Uiso 1 1 calc R
C26 C 0.3326(3) 0.2037(3) 0.0244(2) 0.0605(8) Uani 1 1 d .
H26A H 0.2462 0.1451 0.0201 0.073 Uiso 1 1 calc R
H26B H 0.3280 0.2167 -0.0573 0.073 Uiso 1 1 calc R

loop_
_atom_site_aniso_label
_atom_site_aniso_U_11
_atom_site_aniso_U_22
_atom_site_aniso_U_33
_atom_site_aniso_U_23
_atom_site_aniso_U_13
_atom_site_aniso_U_12
Al1 0.0399(6) 0.0342(5) 0.0238(4) 0.0117(3) 0.0063(4) 0.0084(4)
O1 0.0477(10) 0.0407(8) 0.0322(7) 0.0089(6) 0.0047(7) 0.0145(7)
N1 0.0383(11) 0.0377(9) 0.0243(8) 0.0118(6) 0.0050(8) 0.0097(8)
N2 0.0394(11) 0.0402(9) 0.0265(8) 0.0132(7) 0.0086(8) 0.0106(8)
C1 0.0461(14) 0.0409(11) 0.0282(9) 0.0141(8) 0.0117(10) 0.0119(10)
C2 0.0448(14) 0.0381(11) 0.0269(9) 0.0136(8) 0.0101(10) 0.0135(10)
C3 0.0521(16) 0.0464(12) 0.0311(10) 0.0185(9) 0.0063(11) 0.0099(11)
C4 0.0457(14) 0.0505(13) 0.0281(10) 0.0161(9) 0.0014(10) 0.0102(11)
C5 0.0443(14) 0.0369(11) 0.0270(9) 0.0109(8) 0.0078(10) 0.0111(10)
C6 0.0403(13) 0.0394(11) 0.0287(10) 0.0097(8) 0.0050(10) 0.0100(9)
C7 0.0433(14) 0.0397(11) 0.0303(10) 0.0101(8) 0.0059(10) 0.0093(10)
C8 0.0414(14) 0.0576(14) 0.0386(12) 0.0197(10) 0.0068(11) 0.0025(11)
C9 0.0464(15) 0.0616(15) 0.0373(11) 0.0254(10) 0.0090(12) 0.0045(12)
C10 0.0471(14) 0.0413(11) 0.0302(10) 0.0157(8) 0.0116(10) 0.0085(10)
C11 0.0408(14) 0.0441(12) 0.0300(10) 0.0152(8) 0.0080(10) 0.0093(10)
C12 0.078(2) 0.0497(14) 0.0440(12) 0.0209(10) 0.0301(14) 0.0208(13)
C13 0.083(2) 0.0467(14) 0.0569(15) 0.0261(11) 0.0276(16) 0.0152(14)
C14 0.0540(17) 0.0620(15) 0.0408(12) 0.0274(11) 0.0146(13) 0.0093(13)
C15 0.084(2) 0.0658(17) 0.0425(13) 0.0251(12) 0.0323(15) 0.0248(15)
C16 0.082(2) 0.0511(14) 0.0405(12) 0.0198(10) 0.0269(14) 0.0215(14)
C17 0.0428(14) 0.0422(11) 0.0309(10) 0.0167(8) 0.0095(10) 0.0127(10)
C18 0.0480(16) 0.0582(15) 0.0536(14) 0.0153(11) 0.0155(13) 0.0157(12)
C19 0.0498(18) 0.083(2) 0.0745(19) 0.0385(16) 0.0153(16) 0.0259(15)
C20 0.0434(16) 0.093(2) 0.0539(16) 0.0449(15) 0.0024(14) 0.0015(16)
C21 0.063(2) 0.0710(18) 0.0379(13) 0.0117(12) 0.0013(14) -0.0082(15)
C22 0.0584(17) 0.0535(14) 0.0392(12) 0.0078(10) 0.0062(12) 0.0069(12)
C23 0.068(2) 0.0562(16) 0.0682(17) -0.0159(13) -0.0039(15) 0.0188(15)
C24 0.082(3) 0.0551(18) 0.148(4) -0.026(2) 0.010(3) 0.0166(18)
C25 0.090(2) 0.0612(17) 0.0557(15) 0.0062(13) 0.0060(16) 0.0411(17)
C26 0.0656(19) 0.0595(16) 0.0508(14) 0.0054(12) 0.0003(13) 0.0317(14)

loop_
_atom_type_symbol
_atom_type_description
_atom_type_scat_dispersion_real
_atom_type_scat_dispersion_imag
_atom_type_scat_source
C C 0.0033 0.0016 'International Tables Vol C Tables 4.2.6.8 and 6.1.1.4'
H H 0.0000 0.0000 'International Tables Vol C Tables 4.2.6.8 and 6.1.1.4'
N N 0.0061 0.0033 'International Tables Vol C Tables 4.2.6.8 and 6.1.1.4'
Al Al 0.0645 0.0514 'International Tables Vol C Tables 4.2.6.8 and 6.1.1.4'
O O 0.0106 0.0060 'International Tables Vol C Tables 4.2.6.8 and 6.1.1.4'

loop_
_geom_angle_atom_site_label_1
_geom_angle_atom_site_label_2
_geom_angle_atom_site_label_3
_geom_angle
_geom_angle_site_symmetry_1
_geom_angle_site_symmetry_3
N1 Al1 N1 180.0 . 2_655
N1 Al1 N2 90.64(8) . 2_655
N1 Al1 N2 89.36(8) 2_655 2_655
N1 Al1 N2 89.36(8) . .
N1 Al1 N2 90.64(8) 2_655 .
N2 Al1 N2 180.0 2_655 .
N1 Al1 O1 90.58(7) . 2_655
N1 Al1 O1 89.42(7) 2_655 2_655
N2 Al1 O1 90.31(7) 2_655 2_655
N2 Al1 O1 89.69(7) . 2_655
N1 Al1 O1 89.42(7) . .
N1 Al1 O1 90.58(7) 2_655 .
N2 Al1 O1 89.69(7) 2_655 .
N2 Al1 O1 90.31(7) . .
O1 Al1 O1 180.0 2_655 .
C23 O1 C26 109.03(19) . .
C23 O1 Al1 124.39(16) . .
C26 O1 Al1 125.17(13) . .
C5 N1 C2 105.57(16) . .
C5 N1 Al1 127.74(15) . .
C2 N1 Al1 126.48(15) . .
C7 N2 C10 104.53(18) . .
C7 N2 Al1 128.28(14) . .
C10 N2 Al1 127.09(15) . .
C2 C1 C10 124.1(2) . 2_655
C2 C1 C11 118.81(19) . .
C10 C1 C11 117.1(2) 2_655 .
C1 C2 N1 126.46(19) . .
C1 C2 C3 124.0(2) . .
N1 C2 C3 109.5(2) . .
C4 C3 C2 107.9(2) . .
C3 C4 C5 107.2(2) . .
N1 C5 C6 126.29(19) . .
N1 C5 C4 109.9(2) . .
C6 C5 C4 123.8(2) . .
C5 C6 C7 123.5(2) . .
C5 C6 C17 119.13(19) . .
C7 C6 C17 117.3(2) . .
N2 C7 C6 124.8(2) . .
N2 C7 C8 110.81(19) . .
C6 C7 C8 124.4(2) . .
C9 C8 C7 106.8(2) . .
C8 C9 C10 107.3(2) . .
N2 C10 C1 125.0(2) . 2_655
N2 C10 C9 110.53(19) . .
C1 C10 C9 124.5(2) 2_655 .
C12 C11 C16 117.6(2) . .
C12 C11 C1 120.7(2) . .
C16 C11 C1 121.7(2) . .
C11 C12 C13 121.7(2) . .
C14 C13 C12 119.8(2) . .
C15 C14 C13 119.1(2) . .
C14 C15 C16 121.3(3) . .
C15 C16 C11 120.5(2) . .
C18 C17 C22 118.0(2) . .
C18 C17 C6 121.7(2) . .
C22 C17 C6 120.3(2) . .
C19 C18 C17 121.4(3) . .
C20 C19 C18 120.2(3) . .
C21 C20 C19 119.7(3) . .
C20 C21 C22 121.0(3) . .
C21 C22 C17 119.8(3) . .
C24 C23 O1 107.5(3) . .
C23 C24 C25 108.7(3) . .
C24 C25 C26 105.4(3) . .
O1 C26 C25 105.8(2) . .

loop_
_geom_bond_atom_site_label_1
_geom_bond_atom_site_label_2
_geom_bond_distance
_geom_bond_site_symmetry_2
Al1 N1 1.9907(16) .
Al1 N1 1.9907(16) 2_655
Al1 N2 1.9937(19) 2_655
Al1 N2 1.9937(19) .
Al1 O1 2.0114(15) 2_655
Al1 O1 2.0115(15) .
O1 C23 1.438(3) .
O1 C26 1.453(3) .
N1 C5 1.378(3) .
N1 C2 1.390(3) .
N2 C7 1.384(3) .
N2 C10 1.389(3) .
C1 C2 1.375(3) .
C1 C10 1.406(3) 2_655
C1 C11 1.495(3) .
C2 C3 1.431(3) .
C3 C4 1.340(4) .
C4 C5 1.440(3) .
C5 C6 1.379(3) .
C6 C7 1.403(3) .
C6 C17 1.495(3) .
C7 C8 1.410(3) .
C8 C9 1.367(3) .
C9 C10 1.407(4) .
C10 C1 1.406(3) 2_655
C11 C12 1.369(3) .
C11 C16 1.386(3) .
C12 C13 1.382(4) .
C13 C14 1.377(4) .
C14 C15 1.352(4) .
C15 C16 1.381(4) .
C17 C18 1.375(4) .
C17 C22 1.392(3) .
C18 C19 1.374(4) .
C19 C20 1.365(5) .
C20 C21 1.353(5) .
C21 C22 1.390(4) .
C23 C24 1.436(4) .
C24 C25 1.454(5) .
C25 C26 1.494(3) .
